data_4072386
loop_
_publ_author_name
'Normand, Adrien T.'
'Stasch, Andreas'
'Ooi, Li-Ling'
'Cavell, Kingsley J.'

_publ_section_title
;
 Design of Cationic Mixed Phosphine/N-Heterocyclic Carbene Palladium(II)
 \p-Allyl Complexes as Monoligated Phosphine Pd(0) Precatalysts:
 Synthesis, Structural Studies, Catalysis, and Reactivity
;
_journal_issue 24
_journal_name_full Organometallics
_journal_page_first 6507
_journal_paper_doi 10.1021/om8008052
_journal_volume 27
_journal_year 2008
_chemical_formula_sum 'C33 H60 B F4 N2 P Pd'
_chemical_formula_weight 709.01
_chemical_name_common kjc0701
_chemical_name_systematic
;
 ?
;
_space_group_IT_number 33
_symmetry_cell_setting orthorhombic
_symmetry_space_group_name_Hall 'P 2c -2n'
_symmetry_space_group_name_H-M 'P n a 21'
_atom_sites_solution_hydrogens geom
_atom_sites_solution_primary direct
_atom_sites_solution_secondary difmap
_audit_creation_method SHELXL-97
_cell_angle_alpha 90.00
_cell_angle_beta 90.00
_cell_angle_gamma 90.00
_cell_formula_units_Z 4
_cell_length_a 15.2200(3)
_cell_length_b 12.3270(3)
_cell_length_c 19.1480(5)
_cell_measurement_reflns_used 14270
_cell_measurement_temperature 150(2)
_cell_measurement_theta_max 27.485
_cell_measurement_theta_min 2.91
_cell_volume 3592.49(15)
_computing_cell_refinement 'HKL Scalepack (Otwinowski & Minor 1997)'
_computing_data_collection 'Collect (Nonius BV, 1997-2000)'
_computing_data_reduction 'HKL Denzo and Scalepack (Otwinowski & Minor 1997'
_computing_molecular_graphics 'Ortep-99 for Windows (Farrugia, 1995)'
_computing_publication_material 'WinGX publication routines (Farrugia, 1995)'
_computing_structure_refinement 'SHELXL-97 (Sheldrick, 1997)'
_computing_structure_solution 'Dirdif-99 (Beurskens, 1999)'
_diffrn_ambient_temperature 150(2)
_diffrn_detector_area_resol_mean 9
_diffrn_measured_fraction_theta_full 0.997
_diffrn_measured_fraction_theta_max 0.997
_diffrn_measurement_device_type KappaCCD
_diffrn_measurement_method CCD
_diffrn_radiation_monochromator graphite
_diffrn_radiation_source 'fine-focus sealed tube'
_diffrn_radiation_type MoK\a
_diffrn_radiation_wavelength 0.71073
_diffrn_reflns_av_R_equivalents 0.1123
_diffrn_reflns_av_sigmaI/netI 0.0820
_diffrn_reflns_limit_h_max 18
_diffrn_reflns_limit_h_min -18
_diffrn_reflns_limit_k_max 15
_diffrn_reflns_limit_k_min -15
_diffrn_reflns_limit_l_max 18
_diffrn_reflns_limit_l_min -23
_diffrn_reflns_number 19795
_diffrn_reflns_theta_full 26.37
_diffrn_reflns_theta_max 26.37
_diffrn_reflns_theta_min 3.57
_exptl_absorpt_coefficient_mu 0.606
_exptl_absorpt_correction_T_max 0.8392
_exptl_absorpt_correction_T_min 0.7723
_exptl_absorpt_correction_type multi-scan
_exptl_absorpt_process_details 'Sortav (Blessing, 1995)'
_exptl_crystal_colour colourless
_exptl_crystal_density_diffrn 1.311
_exptl_crystal_density_method 'not measured'
_exptl_crystal_description 'irregular block'
_exptl_crystal_F_000 1496
_exptl_crystal_size_max 0.45
_exptl_crystal_size_mid 0.38
_exptl_crystal_size_min 0.30
_refine_diff_density_max 1.811
_refine_diff_density_min -1.103
_refine_diff_density_rms 0.105
_refine_ls_abs_structure_details 'Flack H D (1983), Acta Cryst. A39, 876-881'
_refine_ls_abs_structure_Flack -0.04(4)
_refine_ls_extinction_method none
_refine_ls_goodness_of_fit_ref 1.046
_refine_ls_hydrogen_treatment constr
_refine_ls_matrix_type full
_refine_ls_number_parameters 386
_refine_ls_number_reflns 5839
_refine_ls_number_restraints 1
_refine_ls_restrained_S_all 1.046
_refine_ls_R_factor_all 0.0695
_refine_ls_R_factor_gt 0.0534
_refine_ls_shift/su_max 0.000
_refine_ls_shift/su_mean 0.000
_refine_ls_structure_factor_coef Fsqd
_refine_ls_weighting_details 'calc w=1/[\s^2^(Fo^2^)+(0.0747P)^2^+4.7764P] where P=(Fo^2^+2Fc^2^)/3'
_refine_ls_weighting_scheme calc
_refine_ls_wR_factor_gt 0.1289
_refine_ls_wR_factor_ref 0.1450
_reflns_number_gt 4828
_reflns_number_total 5839
_reflns_threshold_expression >2sigma(I)
_cod_data_source_file om8008052_si_014.cif
_cod_data_source_block kjc0701
_cod_database_code 4072386

loop_
_symmetry_equiv_pos_as_xyz
'x, y, z'
'-x, -y, z+1/2'
'-x+1/2, y+1/2, z+1/2'
'x+1/2, -y+1/2, z'

loop_
_atom_site_label
_atom_site_type_symbol
_atom_site_fract_x
_atom_site_fract_y
_atom_site_fract_z
_atom_site_U_iso_or_equiv
_atom_site_adp_type
_atom_site_occupancy
_atom_site_symmetry_multiplicity
_atom_site_calc_flag
_atom_site_refinement_flags
C1 C 0.2622(4) -0.0261(5) -0.0459(3) 0.0192(14) Uani 1 1 d .
C2 C 0.3370(4) -0.1716(6) -0.0881(4) 0.0254(16) Uani 1 1 d .
C3 C 0.3753(4) -0.0799(5) -0.1141(4) 0.0254(16) Uani 1 1 d .
C4 C 0.2009(5) -0.2031(6) -0.0101(4) 0.0314(19) Uani 1 1 d .
H4 H 0.1683 -0.1535 0.0221 0.038 Uiso 1 1 calc R
C5 C 0.1338(6) -0.2446(7) -0.0636(5) 0.049(2) Uani 1 1 d .
H5A H 0.1086 -0.1830 -0.0890 0.074 Uiso 1 1 calc R
H5B H 0.0869 -0.2839 -0.0394 0.074 Uiso 1 1 calc R
H5C H 0.1630 -0.2933 -0.0967 0.074 Uiso 1 1 calc R
C6 C 0.2381(6) -0.2923(7) 0.0343(5) 0.051(2) Uani 1 1 d .
H6A H 0.2627 -0.3490 0.0042 0.076 Uiso 1 1 calc R
H6B H 0.1914 -0.3233 0.0633 0.076 Uiso 1 1 calc R
H6C H 0.2845 -0.2630 0.0643 0.076 Uiso 1 1 calc R
C7 C 0.3623(5) -0.2875(6) -0.0985(4) 0.040(2) Uani 1 1 d .
H7A H 0.4093 -0.2921 -0.1334 0.061 Uiso 1 1 calc R
H7B H 0.3112 -0.3287 -0.1148 0.061 Uiso 1 1 calc R
H7C H 0.3831 -0.3179 -0.0542 0.061 Uiso 1 1 calc R
C8 C 0.4550(6) -0.0738(6) -0.1606(5) 0.037(2) Uani 1 1 d .
H8A H 0.4677 -0.1460 -0.1796 0.055 Uiso 1 1 calc R
H8B H 0.5055 -0.0483 -0.1335 0.055 Uiso 1 1 calc R
H8C H 0.4436 -0.0233 -0.1991 0.055 Uiso 1 1 calc R
C9 C 0.3324(5) 0.1211(6) -0.1131(4) 0.0276(16) Uani 1 1 d .
H9 H 0.2944 0.1646 -0.0810 0.033 Uiso 1 1 calc R
C10 C 0.2903(5) 0.1272(6) -0.1861(4) 0.0323(18) Uani 1 1 d .
H10A H 0.3280 0.0899 -0.2199 0.049 Uiso 1 1 calc R
H10B H 0.2836 0.2034 -0.1998 0.049 Uiso 1 1 calc R
H10C H 0.2325 0.0923 -0.1850 0.049 Uiso 1 1 calc R
C11 C 0.4239(5) 0.1716(6) -0.1108(4) 0.0349(18) Uani 1 1 d .
H11A H 0.4525 0.1527 -0.0665 0.052 Uiso 1 1 calc R
H11B H 0.4190 0.2506 -0.1145 0.052 Uiso 1 1 calc R
H11C H 0.4590 0.1438 -0.1497 0.052 Uiso 1 1 calc R
C12 C 0.0915(4) 0.0983(6) -0.0859(4) 0.0289(17) Uani 1 1 d .
H12A H 0.1043 0.1638 -0.1141 0.035 Uiso 1 1 calc R
H12B H 0.0779 0.0336 -0.1145 0.035 Uiso 1 1 calc R
C13 C 0.0406(4) 0.1136(6) -0.0267(4) 0.0263(16) Uani 1 1 d .
C14 C 0.0685(4) 0.1900(6) 0.0224(4) 0.0292(19) Uani 1 1 d .
H14A H 0.0395 0.1875 0.0687 0.035 Uiso 1 1 calc R
H14B H 0.0788 0.2645 0.0050 0.035 Uiso 1 1 calc R
C15 C -0.0296(5) 0.0306(7) -0.0074(6) 0.047(3) Uani 1 1 d .
H15A H -0.0857 0.0513 -0.0287 0.071 Uiso 1 1 calc R
H15B H -0.0362 0.0283 0.0435 0.071 Uiso 1 1 calc R
H15C H -0.0120 -0.0412 -0.0244 0.071 Uiso 1 1 calc R
C16 C 0.3431(4) 0.0097(6) 0.1206(4) 0.0224(17) Uani 1 1 d .
H16 H 0.3336 -0.0593 0.0942 0.027 Uiso 1 1 calc R
C17 C 0.4163(4) 0.0685(6) 0.0804(4) 0.0272(17) Uani 1 1 d .
H17A H 0.3940 0.0909 0.0341 0.033 Uiso 1 1 calc R
H17B H 0.4335 0.1347 0.1063 0.033 Uiso 1 1 calc R
C18 C 0.4961(5) -0.0040(7) 0.0710(4) 0.041(2) Uani 1 1 d .
H18A H 0.4805 -0.0669 0.0414 0.049 Uiso 1 1 calc R
H18B H 0.5434 0.0370 0.0473 0.049 Uiso 1 1 calc R
C19 C 0.5282(5) -0.0432(7) 0.1415(4) 0.0371(19) Uani 1 1 d .
H19A H 0.5778 -0.0941 0.1345 0.045 Uiso 1 1 calc R
H19B H 0.5504 0.0195 0.1686 0.045 Uiso 1 1 calc R
C20 C 0.4570(5) -0.0996(8) 0.1830(5) 0.037(2) Uani 1 1 d .
H20A H 0.4801 -0.1192 0.2297 0.044 Uiso 1 1 calc R
H20B H 0.4399 -0.1674 0.1589 0.044 Uiso 1 1 calc R
C21 C 0.3748(5) -0.0260(7) 0.1917(4) 0.0308(17) Uani 1 1 d .
H21A H 0.3277 -0.0665 0.2160 0.037 Uiso 1 1 calc R
H21B H 0.3899 0.0383 0.2203 0.037 Uiso 1 1 calc R
C22 C 0.1712(4) 0.0203(5) 0.1849(3) 0.0173(14) Uani 1 1 d .
H22 H 0.2085 0.0191 0.2278 0.021 Uiso 1 1 calc R
C23 C 0.1490(5) -0.0980(6) 0.1662(4) 0.0249(16) Uani 1 1 d .
H23A H 0.1128 -0.0993 0.1233 0.030 Uiso 1 1 calc R
H23B H 0.2041 -0.1380 0.1566 0.030 Uiso 1 1 calc R
C24 C 0.0991(5) -0.1545(6) 0.2254(4) 0.0298(17) Uani 1 1 d .
H24A H 0.0857 -0.2301 0.2117 0.036 Uiso 1 1 calc R
H24B H 0.1363 -0.1566 0.2678 0.036 Uiso 1 1 calc R
C25 C 0.0139(5) -0.0947(6) 0.2416(4) 0.0288(17) Uani 1 1 d .
H25A H -0.0172 -0.1312 0.2805 0.035 Uiso 1 1 calc R
H25B H -0.0249 -0.0954 0.2001 0.035 Uiso 1 1 calc R
C26 C 0.0356(5) 0.0229(6) 0.2620(4) 0.0290(17) Uani 1 1 d .
H26A H 0.0721 0.0229 0.3048 0.035 Uiso 1 1 calc R
H26B H -0.0196 0.0622 0.2725 0.035 Uiso 1 1 calc R
C27 C 0.0852(4) 0.0823(5) 0.2031(4) 0.0243(16) Uani 1 1 d .
H27A H 0.0996 0.1570 0.2182 0.029 Uiso 1 1 calc R
H27B H 0.0474 0.0869 0.1611 0.029 Uiso 1 1 calc R
C28 C 0.2483(4) 0.2257(5) 0.1415(3) 0.0204(14) Uani 1 1 d .
H28 H 0.1865 0.2508 0.1488 0.024 Uiso 1 1 calc R
C29 C 0.2933(5) 0.2483(6) 0.2112(4) 0.0289(17) Uani 1 1 d .
H29A H 0.2681 0.2010 0.2478 0.035 Uiso 1 1 calc R
H29B H 0.3568 0.2321 0.2074 0.035 Uiso 1 1 calc R
C30 C 0.2806(5) 0.3669(6) 0.2314(4) 0.0336(18) Uani 1 1 d .
H30A H 0.2175 0.3803 0.2404 0.040 Uiso 1 1 calc R
H30B H 0.3130 0.3815 0.2753 0.040 Uiso 1 1 calc R
C31 C 0.3125(5) 0.4450(6) 0.1753(5) 0.035(2) Uani 1 1 d .
H31A H 0.3772 0.4395 0.1710 0.042 Uiso 1 1 calc R
H31B H 0.2979 0.5203 0.1891 0.042 Uiso 1 1 calc R
C32 C 0.2700(6) 0.4195(6) 0.1047(5) 0.034(2) Uani 1 1 d .
H32A H 0.2062 0.4349 0.1074 0.040 Uiso 1 1 calc R
H32B H 0.2956 0.4671 0.0685 0.040 Uiso 1 1 calc R
C33 C 0.2837(5) 0.3014(6) 0.0841(4) 0.0267(16) Uani 1 1 d .
H33A H 0.3471 0.2875 0.0768 0.032 Uiso 1 1 calc R
H33B H 0.2528 0.2865 0.0396 0.032 Uiso 1 1 calc R
N14 N 0.2689(4) -0.1363(4) -0.0452(3) 0.0211(12) Uani 1 1 d .
N20 N 0.3289(3) 0.0075(5) -0.0886(3) 0.0212(15) Uani 1 1 d .
P1 P 0.23637(10) 0.08252(13) 0.11441(9) 0.0165(4) Uani 1 1 d .
Pd1 Pd 0.17345(3) 0.07233(3) 0.00430(3) 0.01736(14) Uani 1 1 d .
B1 B 0.2986(7) -0.0712(7) 0.3883(5) 0.037(2) Uani 1 1 d .
F1 F 0.3396(4) -0.1482(5) 0.3474(4) 0.085(2) Uani 1 1 d .
F2 F 0.2169(5) -0.1108(7) 0.4043(5) 0.103(3) Uani 1 1 d .
F3 F 0.3433(5) -0.0529(7) 0.4470(4) 0.095(2) Uani 1 1 d .
F4 F 0.2907(5) 0.0222(5) 0.3499(3) 0.0774(18) Uani 1 1 d .

loop_
_atom_site_aniso_label
_atom_site_aniso_U_11
_atom_site_aniso_U_22
_atom_site_aniso_U_33
_atom_site_aniso_U_23
_atom_site_aniso_U_13
_atom_site_aniso_U_12
C1 0.030(4) 0.011(3) 0.016(3) 0.000(3) -0.001(3) 0.001(3)
C2 0.029(4) 0.023(4) 0.024(4) -0.005(3) 0.000(3) 0.003(3)
C3 0.022(3) 0.024(4) 0.030(4) 0.005(3) 0.005(3) 0.001(3)
C4 0.041(4) 0.022(3) 0.031(6) 0.001(3) 0.001(3) -0.001(3)
C5 0.036(5) 0.039(5) 0.073(7) -0.014(5) 0.006(4) -0.017(4)
C6 0.071(6) 0.029(5) 0.052(5) 0.012(4) 0.028(5) 0.007(4)
C7 0.045(5) 0.031(4) 0.045(5) -0.008(4) 0.013(4) 0.017(4)
C8 0.033(5) 0.030(5) 0.047(6) 0.001(4) 0.007(4) 0.002(3)
C9 0.039(4) 0.022(4) 0.021(4) -0.001(3) 0.005(3) -0.009(3)
C10 0.034(4) 0.029(4) 0.034(4) 0.004(4) 0.008(3) -0.002(3)
C11 0.043(4) 0.029(4) 0.033(4) 0.006(4) 0.000(4) -0.014(3)
C12 0.021(4) 0.034(4) 0.032(4) -0.002(3) -0.014(3) 0.002(3)
C13 0.023(4) 0.025(4) 0.031(4) 0.004(3) -0.002(3) 0.003(3)
C14 0.023(3) 0.026(4) 0.038(5) 0.007(3) -0.003(3) 0.012(3)
C15 0.022(3) 0.046(5) 0.073(8) -0.005(6) -0.003(4) -0.004(3)
C16 0.016(3) 0.021(4) 0.030(5) 0.002(3) 0.002(3) 0.006(3)
C17 0.017(3) 0.031(4) 0.034(4) 0.002(3) 0.002(3) 0.006(3)
C18 0.030(4) 0.048(5) 0.044(5) 0.000(4) 0.008(4) 0.004(4)
C19 0.022(4) 0.048(5) 0.041(5) 0.005(4) 0.003(3) 0.011(4)
C20 0.025(4) 0.049(5) 0.037(5) 0.015(4) -0.004(4) 0.009(4)
C21 0.027(4) 0.035(4) 0.030(4) 0.001(4) 0.000(3) 0.004(3)
C22 0.016(3) 0.016(3) 0.020(3) 0.000(3) -0.003(3) -0.007(2)
C23 0.022(3) 0.020(4) 0.033(4) 0.004(3) 0.004(3) -0.009(3)
C24 0.028(4) 0.021(4) 0.041(4) -0.001(3) 0.007(3) -0.005(3)
C25 0.026(4) 0.026(4) 0.035(4) 0.007(3) 0.005(3) 0.001(3)
C26 0.028(4) 0.027(4) 0.032(4) 0.000(3) 0.009(3) 0.001(3)
C27 0.018(3) 0.015(3) 0.040(4) -0.004(3) 0.012(3) 0.003(3)
C28 0.015(3) 0.019(3) 0.026(4) -0.003(3) 0.006(3) 0.001(3)
C29 0.030(4) 0.024(4) 0.032(4) 0.004(3) 0.000(3) -0.002(3)
C30 0.039(4) 0.028(4) 0.033(4) -0.011(4) -0.006(4) -0.003(3)
C31 0.042(5) 0.020(4) 0.043(5) -0.011(4) 0.014(4) -0.011(3)
C32 0.029(4) 0.025(4) 0.047(5) 0.004(4) 0.009(4) 0.006(3)
C33 0.025(4) 0.024(4) 0.031(4) -0.001(3) 0.000(3) -0.002(3)
N14 0.025(3) 0.018(3) 0.021(3) 0.002(2) 0.003(2) 0.000(2)
N20 0.022(3) 0.020(3) 0.021(4) -0.005(3) 0.005(2) -0.003(2)
P1 0.0136(7) 0.0157(9) 0.0200(9) -0.0002(7) -0.0007(7) 0.0020(6)
Pd1 0.0166(2) 0.0162(2) 0.0193(2) -0.0016(3) -0.0018(3) 0.00056(17)
B1 0.045(5) 0.036(5) 0.030(5) 0.005(4) -0.005(5) 0.002(4)
F1 0.104(5) 0.053(4) 0.097(5) -0.004(4) 0.024(4) 0.022(3)
F2 0.054(4) 0.122(6) 0.134(7) -0.014(6) 0.023(5) -0.036(4)
F3 0.100(5) 0.122(6) 0.064(5) 0.003(4) -0.042(4) -0.012(4)
F4 0.143(6) 0.040(3) 0.049(3) 0.005(3) 0.002(4) 0.011(4)

loop_
_atom_type_symbol
_atom_type_description
_atom_type_scat_dispersion_real
_atom_type_scat_dispersion_imag
_atom_type_scat_source
C C 0.0033 0.0016 'International Tables Vol C Tables 4.2.6.8 and 6.1.1.4'
H H 0.0000 0.0000 'International Tables Vol C Tables 4.2.6.8 and 6.1.1.4'
N N 0.0061 0.0033 'International Tables Vol C Tables 4.2.6.8 and 6.1.1.4'
P P 0.1023 0.0942 'International Tables Vol C Tables 4.2.6.8 and 6.1.1.4'
Pd Pd -0.9988 1.0072 'International Tables Vol C Tables 4.2.6.8 and 6.1.1.4'
B B 0.0013 0.0007 'International Tables Vol C Tables 4.2.6.8 and 6.1.1.4'
F F 0.0171 0.0103 'International Tables Vol C Tables 4.2.6.8 and 6.1.1.4'

loop_
_geom_angle_atom_site_label_1
_geom_angle_atom_site_label_2
_geom_angle_atom_site_label_3
_geom_angle
N14 C1 N20 104.6(6)
N14 C1 Pd1 129.3(5)
N20 C1 Pd1 126.1(5)
C3 C2 N14 105.9(6)
C3 C2 C7 129.3(7)
N14 C2 C7 124.7(6)
C2 C3 N20 107.4(6)
C2 C3 C8 126.9(6)
N20 C3 C8 125.7(6)
N14 C4 C6 113.6(6)
N14 C4 C5 110.3(6)
C6 C4 C5 112.6(7)
N14 C4 H4 106.6
C6 C4 H4 106.6
C5 C4 H4 106.6
C4 C5 H5A 109.5
C4 C5 H5B 109.5
H5A C5 H5B 109.5
C4 C5 H5C 109.5
H5A C5 H5C 109.5
H5B C5 H5C 109.5
C4 C6 H6A 109.5
C4 C6 H6B 109.5
H6A C6 H6B 109.5
C4 C6 H6C 109.5
H6A C6 H6C 109.5
H6B C6 H6C 109.5
C2 C7 H7A 109.5
C2 C7 H7B 109.5
H7A C7 H7B 109.5
C2 C7 H7C 109.5
H7A C7 H7C 109.5
H7B C7 H7C 109.5
C3 C8 H8A 109.5
C3 C8 H8B 109.5
H8A C8 H8B 109.5
C3 C8 H8C 109.5
H8A C8 H8C 109.5
H8B C8 H8C 109.5
N20 C9 C11 114.2(6)
N20 C9 C10 108.6(6)
C11 C9 C10 112.8(6)
N20 C9 H9 106.9
C11 C9 H9 106.9
C10 C9 H9 106.9
C9 C10 H10A 109.5
C9 C10 H10B 109.5
H10A C10 H10B 109.5
C9 C10 H10C 109.5
H10A C10 H10C 109.5
H10B C10 H10C 109.5
C9 C11 H11A 109.5
C9 C11 H11B 109.5
H11A C11 H11B 109.5
C9 C11 H11C 109.5
H11A C11 H11C 109.5
H11B C11 H11C 109.5
C13 C12 Pd1 71.8(4)
C13 C12 H12A 116.4
Pd1 C12 H12A 116.4
C13 C12 H12B 116.4
Pd1 C12 H12B 116.4
H12A C12 H12B 113.4
C12 C13 C14 118.2(6)
C12 C13 C15 120.0(7)
C14 C13 C15 120.1(7)
C12 C13 Pd1 70.8(4)
C14 C13 Pd1 71.9(4)
C15 C13 Pd1 115.4(5)
C13 C14 Pd1 70.6(4)
C13 C14 H14A 116.6
Pd1 C14 H14A 116.6
C13 C14 H14B 116.6
Pd1 C14 H14B 116.6
H14A C14 H14B 113.6
C13 C15 H15A 109.5
C13 C15 H15B 109.5
H15A C15 H15B 109.5
C13 C15 H15C 109.5
H15A C15 H15C 109.5
H15B C15 H15C 109.5
C21 C16 C17 110.9(6)
C21 C16 P1 118.5(5)
C17 C16 P1 112.0(5)
C21 C16 H16 104.7
C17 C16 H16 104.7
P1 C16 H16 104.7
C18 C17 C16 111.3(6)
C18 C17 H17A 109.4
C16 C17 H17A 109.4
C18 C17 H17B 109.4
C16 C17 H17B 109.4
H17A C17 H17B 108.0
C19 C18 C17 109.9(7)
C19 C18 H18A 109.7
C17 C18 H18A 109.7
C19 C18 H18B 109.7
C17 C18 H18B 109.7
H18A C18 H18B 108.2
C20 C19 C18 112.5(7)
C20 C19 H19A 109.1
C18 C19 H19A 109.1
C20 C19 H19B 109.1
C18 C19 H19B 109.1
H19A C19 H19B 107.8
C19 C20 C21 111.4(7)
C19 C20 H20A 109.3
C21 C20 H20A 109.3
C19 C20 H20B 109.3
C21 C20 H20B 109.3
H20A C20 H20B 108.0
C16 C21 C20 109.3(6)
C16 C21 H21A 109.8
C20 C21 H21A 109.8
C16 C21 H21B 109.8
C20 C21 H21B 109.8
H21A C21 H21B 108.3
C23 C22 C27 109.5(5)
C23 C22 P1 110.0(5)
C27 C22 P1 114.4(5)
C23 C22 H22 107.6
C27 C22 H22 107.6
P1 C22 H22 107.6
C24 C23 C22 111.6(6)
C24 C23 H23A 109.3
C22 C23 H23A 109.3
C24 C23 H23B 109.3
C22 C23 H23B 109.3
H23A C23 H23B 108.0
C25 C24 C23 110.7(6)
C25 C24 H24A 109.5
C23 C24 H24A 109.5
C25 C24 H24B 109.5
C23 C24 H24B 109.5
H24A C24 H24B 108.1
C24 C25 C26 109.0(6)
C24 C25 H25A 109.9
C26 C25 H25A 109.9
C24 C25 H25B 109.9
C26 C25 H25B 109.9
H25A C25 H25B 108.3
C25 C26 C27 111.5(6)
C25 C26 H26A 109.3
C27 C26 H26A 109.3
C25 C26 H26B 109.3
C27 C26 H26B 109.3
H26A C26 H26B 108.0
C26 C27 C22 110.0(6)
C26 C27 H27A 109.7
C22 C27 H27A 109.7
C26 C27 H27B 109.7
C22 C27 H27B 109.7
H27A C27 H27B 108.2
C29 C28 C33 110.9(5)
C29 C28 P1 117.6(5)
C33 C28 P1 114.4(5)
C29 C28 H28 104.0
C33 C28 H28 104.0
P1 C28 H28 104.0
C30 C29 C28 109.9(6)
C30 C29 H29A 109.7
C28 C29 H29A 109.7
C30 C29 H29B 109.7
C28 C29 H29B 109.7
H29A C29 H29B 108.2
C31 C30 C29 112.7(6)
C31 C30 H30A 109.0
C29 C30 H30A 109.0
C31 C30 H30B 109.0
C29 C30 H30B 109.0
H30A C30 H30B 107.8
C30 C31 C32 111.0(6)
C30 C31 H31A 109.4
C32 C31 H31A 109.4
C30 C31 H31B 109.4
C32 C31 H31B 109.4
H31A C31 H31B 108.0
C33 C32 C31 111.6(7)
C33 C32 H32A 109.3
C31 C32 H32A 109.3
C33 C32 H32B 109.3
C31 C32 H32B 109.3
H32A C32 H32B 108.0
C32 C33 C28 110.2(6)
C32 C33 H33A 109.6
C28 C33 H33A 109.6
C32 C33 H33B 109.6
C28 C33 H33B 109.6
H33A C33 H33B 108.1
C1 N14 C2 111.2(6)
C1 N14 C4 120.4(5)
C2 N14 C4 127.8(6)
C1 N20 C3 110.9(6)
C1 N20 C9 120.2(6)
C3 N20 C9 127.6(6)
C22 P1 C28 104.2(3)
C22 P1 C16 102.9(3)
C28 P1 C16 110.9(3)
C22 P1 Pd1 114.9(2)
C28 P1 Pd1 110.3(2)
C16 P1 Pd1 113.1(3)
C1 Pd1 C12 95.4(3)
C1 Pd1 C13 128.6(3)
C12 Pd1 C13 37.4(3)
C1 Pd1 C14 161.2(3)
C12 Pd1 C14 66.7(3)
C13 Pd1 C14 37.4(3)
C1 Pd1 P1 100.72(19)
C12 Pd1 P1 163.7(2)
C13 Pd1 P1 128.4(2)
C14 Pd1 P1 96.99(18)
F3 B1 F2 109.6(9)
F3 B1 F4 110.8(8)
F2 B1 F4 109.8(8)
F3 B1 F1 111.3(8)
F2 B1 F1 107.0(8)
F4 B1 F1 108.2(8)

loop_
_geom_bond_atom_site_label_1
_geom_bond_atom_site_label_2
_geom_bond_distance
C1 N14 1.363(9)
C1 N20 1.367(8)
C1 Pd1 2.054(6)
C2 C3 1.365(10)
C2 N14 1.392(8)
C2 C7 1.494(10)
C3 N20 1.377(9)
C3 C8 1.506(11)
C4 N14 1.484(9)
C4 C6 1.502(11)
C4 C5 1.534(11)
C4 H4 1.0000
C5 H5A 0.9800
C5 H5B 0.9800
C5 H5C 0.9800
C6 H6A 0.9800
C6 H6B 0.9800
C6 H6C 0.9800
C7 H7A 0.9800
C7 H7B 0.9800
C7 H7C 0.9800
C8 H8A 0.9800
C8 H8B 0.9800
C8 H8C 0.9800
C9 N20 1.478(10)
C9 C11 1.525(10)
C9 C10 1.539(11)
C9 H9 1.0000
C10 H10A 0.9800
C10 H10B 0.9800
C10 H10C 0.9800
C11 H11A 0.9800
C11 H11B 0.9800
C11 H11C 0.9800
C12 C13 1.385(10)
C12 Pd1 2.155(7)
C12 H12A 0.9900
C12 H12B 0.9900
C13 C14 1.397(10)
C13 C15 1.526(11)
C13 Pd1 2.168(7)
C14 Pd1 2.185(6)
C14 H14A 0.9900
C14 H14B 0.9900
C15 H15A 0.9800
C15 H15B 0.9800
C15 H15C 0.9800
C16 C21 1.511(11)
C16 C17 1.535(10)
C16 P1 1.859(7)
C16 H16 1.0000
C17 C18 1.518(10)
C17 H17A 0.9900
C17 H17B 0.9900
C18 C19 1.515(11)
C18 H18A 0.9900
C18 H18B 0.9900
C19 C20 1.513(12)
C19 H19A 0.9900
C19 H19B 0.9900
C20 C21 1.555(11)
C20 H20A 0.9900
C20 H20B 0.9900
C21 H21A 0.9900
C21 H21B 0.9900
C22 C23 1.538(9)
C22 C27 1.554(9)
C22 P1 1.842(6)
C22 H22 1.0000
C23 C24 1.533(10)
C23 H23A 0.9900
C23 H23B 0.9900
C24 C25 1.523(10)
C24 H24A 0.9900
C24 H24B 0.9900
C25 C26 1.537(10)
C25 H25A 0.9900
C25 H25B 0.9900
C26 C27 1.543(10)
C26 H26A 0.9900
C26 H26B 0.9900
C27 H27A 0.9900
C27 H27B 0.9900
C28 C29 1.526(10)
C28 C33 1.540(9)
C28 P1 1.848(7)
C28 H28 1.0000
C29 C30 1.525(10)
C29 H29A 0.9900
C29 H29B 0.9900
C30 C31 1.522(11)
C30 H30A 0.9900
C30 H30B 0.9900
C31 C32 1.531(13)
C31 H31A 0.9900
C31 H31B 0.9900
C32 C33 1.523(10)
C32 H32A 0.9900
C32 H32B 0.9900
C33 H33A 0.9900
C33 H33B 0.9900
P1 Pd1 2.3191(18)
B1 F3 1.334(12)
B1 F2 1.370(12)
B1 F4 1.371(11)
B1 F1 1.380(12)
